data_4500426
loop_
_publ_author_name
'De la Pinta, Noelia'
'Fidalgo, M. Luz'
'Lezama, Luis'
'Madariaga, Gotzon'
'Callejo, Lorena'
'Cort\'es, Roberto'

_publ_section_title
;
 Ferromagnetic End-to-End Azides and Tetrahedral Cobalt: Unusual Findings
 in the M-BPA-Pseudohalide2System
;
_journal_issue 4
_journal_name_full 'Crystal Growth &amp; Design'
_journal_page_first 1310
_journal_paper_doi 10.1021/cg1015324
_journal_volume 11
_journal_year 2011
_chemical_formula_moiety 'C14 H12 Co N4 O2'
_chemical_formula_sum 'C14 H12 Co N4 O2'
_chemical_formula_weight 327.21
_chemical_name_systematic
;
 ?
;
_space_group_IT_number 15
_symmetry_cell_setting monoclinic
_symmetry_space_group_name_Hall '-C 2yc'
_symmetry_space_group_name_H-M 'C 1 2/c 1'
_atom_sites_solution_hydrogens geom
_atom_sites_solution_primary direct
_atom_sites_solution_secondary difmap
_audit_creation_date 2010-03-30T15:00:35-00:00
_audit_creation_method 'WinGX routine CIF_UPDATE'
_cell_angle_alpha 90.0
_cell_angle_beta 98.34(5)
_cell_angle_gamma 90.0
_cell_formula_units_Z 4
_cell_length_a 16.394(6)
_cell_length_b 4.8590(15)
_cell_length_c 18.591(7)
_cell_measurement_reflns_used 1117
_cell_measurement_temperature 293(2)
_cell_measurement_theta_max 25.97
_cell_measurement_theta_min 2.21
_cell_volume 1465.3(9)
_computing_structure_refinement 'SHELXL-97 (Sheldrick, 2008)'
_diffrn_ambient_temperature 293(2)
_diffrn_measured_fraction_theta_full 0.976
_diffrn_measured_fraction_theta_max 0.977
_diffrn_radiation_monochromator graphite
_diffrn_radiation_type MoK\a
_diffrn_radiation_wavelength 0.71069
_diffrn_reflns_av_R_equivalents 0.083
_diffrn_reflns_av_unetI/netI 0.1023
_diffrn_reflns_limit_h_max 20
_diffrn_reflns_limit_h_min -20
_diffrn_reflns_limit_k_max 5
_diffrn_reflns_limit_k_min -5
_diffrn_reflns_limit_l_max 22
_diffrn_reflns_limit_l_min -21
_diffrn_reflns_number 5234
_diffrn_reflns_theta_full 25.97
_diffrn_reflns_theta_max 25.97
_diffrn_reflns_theta_min 2.21
_exptl_absorpt_coefficient_mu 1.18
_exptl_absorpt_correction_T_max 0.8932
_exptl_absorpt_correction_T_min 0.8063
_exptl_absorpt_correction_type gaussian
_exptl_absorpt_process_details 'Modified Coppens code (Crystallographic Computing, 1970)'
_exptl_crystal_colour red
_exptl_crystal_density_diffrn 1.483
_exptl_crystal_density_meas 1.52
_exptl_crystal_description prism
_exptl_crystal_F_000 668
_exptl_crystal_size_max 0.291
_exptl_crystal_size_mid 0.202
_exptl_crystal_size_min 0.104
_refine_diff_density_max 0.261
_refine_diff_density_min -0.193
_refine_diff_density_rms 0.043
_refine_ls_extinction_method none
_refine_ls_goodness_of_fit_ref 0.804
_refine_ls_hydrogen_treatment constr
_refine_ls_matrix_type full
_refine_ls_number_parameters 96
_refine_ls_number_reflns 1397
_refine_ls_number_restraints 0
_refine_ls_restrained_S_all 0.804
_refine_ls_R_factor_all 0.1087
_refine_ls_R_factor_gt 0.0357
_refine_ls_shift/su_max 0
_refine_ls_shift/su_mean 0
_refine_ls_structure_factor_coef Fsqd
_refine_ls_weighting_details 'calc w=1/[\s^2^(Fo^2^)+(0.0185P)^2^+0.0000P] where P=(Fo^2^+2Fc^2^)/3'
_refine_ls_weighting_scheme calc
_refine_ls_wR_factor_ref 0.0669
_reflns_number_gt 648
_reflns_number_total 1397
_reflns_threshold_expression >2\s(I)
_cod_data_source_file cg1015324_si_002.cif
_cod_data_source_block concobpa
_cod_depositor_comments
;
The following automatic conversions were performed:

'_symmetry_cell_setting' value 'Monoclinic' changed to 'monoclinic'
according to /home/saulius/struct/CIF-dictionaries/cif_core.dic
dictionary named 'cif_core.dic' version 2.4.1 from 2010-06-29.

Automatic conversion script
Id: cif_fix_values 1715 2011-07-08 13:25:40Z adriana 
;
_cod_original_sg_symbol_H-M 'C 2/c'
_cod_database_code 4500426

loop_
_symmetry_equiv_pos_as_xyz
'x, y, z'
'-x, y, -z+1/2'
'x+1/2, y+1/2, z'
'-x+1/2, y+1/2, -z+1/2'
'-x, -y, -z'
'x, -y, z-1/2'
'-x+1/2, -y+1/2, -z'
'x+1/2, -y+1/2, z-1/2'

loop_
_atom_site_label
_atom_site_fract_x
_atom_site_fract_y
_atom_site_fract_z
_atom_site_U_iso_or_equiv
_atom_site_adp_type
_atom_site_calc_flag
_atom_site_refinement_flags
_atom_site_occupancy
_atom_site_type_symbol
Co1 0 0.04930(15) 0.25 0.0674(3) Uani d S 1 Co
O1 0.1481(2) -0.4071(8) 0.12381(18) 0.1427(13) Uani d . 1 O
N1 0.07266(18) 0.2811(5) 0.32505(13) 0.0584(8) Uani d . 1 N
N2 0.0748(2) -0.1276(7) 0.19328(17) 0.0908(12) Uani d . 1 N
C1 0.1434(2) 0.3902(8) 0.31236(15) 0.0663(10) Uani d . 1 C
H1 0.1624 0.3444 0.2691 0.099 Uiso calc R 1 H
C2 0.1899(2) 0.5652(8) 0.35890(16) 0.0711(10) Uani d . 1 C
H2 0.2386 0.6374 0.3466 0.107 Uiso calc R 1 H
C3 0.1647(2) 0.6359(7) 0.42452(16) 0.0573(10) Uani d . 1 C
C4 0.0935(2) 0.5154(9) 0.43837(15) 0.0729(10) Uani d . 1 C
H4 0.0748 0.5505 0.4824 0.109 Uiso calc R 1 H
C5 0.0491(2) 0.3449(7) 0.38919(18) 0.0704(11) Uani d . 1 C
H5 0.0004 0.2694 0.4006 0.106 Uiso calc R 1 H
C6 0.2140(2) 0.8258(7) 0.47780(16) 0.0658(10) Uani d . 1 C
H62 0.1786 0.9022 0.5103 0.099 Uiso calc R 1 H
H61 0.2351 0.9769 0.4518 0.099 Uiso calc R 1 H
C7 0.1104(3) -0.2621(11) 0.1588(2) 0.0858(13) Uani d . 1 C

loop_
_atom_site_aniso_label
_atom_site_aniso_U_11
_atom_site_aniso_U_22
_atom_site_aniso_U_33
_atom_site_aniso_U_12
_atom_site_aniso_U_13
_atom_site_aniso_U_23
Co1 0.0804(5) 0.0663(6) 0.0504(4) 0 -0.0078(3) 0
O1 0.134(3) 0.163(4) 0.143(3) -0.002(2) 0.059(2) -0.056(2)
N1 0.062(2) 0.060(2) 0.0507(16) 0.0054(16) 0.0011(14) 0.0007(13)
N2 0.109(3) 0.089(3) 0.070(2) 0.029(2) -0.0013(19) -0.0163(18)
C1 0.074(3) 0.079(3) 0.0447(17) -0.003(2) 0.0039(18) -0.0022(17)
C2 0.074(2) 0.082(3) 0.0568(19) -0.014(2) 0.0067(18) -0.003(2)
C3 0.055(2) 0.057(3) 0.056(2) 0.0001(17) -0.0065(17) -0.0028(16)
C4 0.065(2) 0.095(3) 0.0572(18) -0.011(2) 0.0026(17) -0.022(2)
C5 0.058(2) 0.089(3) 0.064(2) -0.0079(19) 0.0109(19) -0.0119(19)
C6 0.067(2) 0.063(3) 0.063(2) -0.0009(17) -0.0053(17) -0.0049(17)
C7 0.095(4) 0.091(4) 0.069(3) -0.004(3) 0.004(2) -0.008(2)

loop_
_atom_type_symbol
_atom_type_description
_atom_type_scat_dispersion_real
_atom_type_scat_dispersion_imag
_atom_type_scat_source
C C 0.0033 0.0016 'International Tables Vol C Tables 4.2.6.8 and 6.1.1.4'
H H 0 0 'International Tables Vol C Tables 4.2.6.8 and 6.1.1.4'
N N 0.0061 0.0033 'International Tables Vol C Tables 4.2.6.8 and 6.1.1.4'
O O 0.0106 0.006 'International Tables Vol C Tables 4.2.6.8 and 6.1.1.4'
Co Co 0.3494 0.9721 'International Tables Vol C Tables 4.2.6.8 and 6.1.1.4'

loop_
_geom_angle_atom_site_label_1
_geom_angle_atom_site_label_2
_geom_angle_atom_site_label_3
_geom_angle
_geom_angle_site_symmetry_1
_geom_angle_site_symmetry_3
N2 Co1 N2 127.1(2) 2 .
N2 Co1 N1 103.09(13) 2 .
N2 Co1 N1 105.39(13) . .
N2 Co1 N1 105.39(13) 2 2
N2 Co1 N1 103.09(13) . 2
N1 Co1 N1 112.89(15) . 2
C1 N1 C5 115.9(3) . .
C1 N1 Co1 122.6(2) . .
C5 N1 Co1 121.4(3) . .
C7 N2 Co1 169.9(4) . .
N1 C1 C2 124.0(3) . .
N1 C1 H1 118.0 . .
C2 C1 H1 118.0 . .
C1 C2 C3 120.1(3) . .
C1 C2 H2 119.9 . .
C3 C2 H2 119.9 . .
C4 C3 C2 115.6(3) . .
C4 C3 C6 122.2(3) . .
C2 C3 C6 122.1(3) . .
C5 C4 C3 121.5(3) . .
C5 C4 H4 119.2 . .
C3 C4 H4 119.2 . .
N1 C5 C4 122.8(3) . .
N1 C5 H5 118.6 . .
C4 C5 H5 118.6 . .
C3 C6 C6 111.1(3) . 7_566
C3 C6 H62 109.4 . .
C6 C6 H62 109.4 7_566 .
C3 C6 H61 109.4 . .
C6 C6 H61 109.4 7_566 .
H62 C6 H61 108.0 . .
N2 C7 O1 178.6(5) . .

loop_
_geom_bond_atom_site_label_1
_geom_bond_atom_site_label_2
_geom_bond_distance
_geom_bond_site_symmetry_2
Co1 N2 1.931(4) 2
Co1 N2 1.931(4) .
Co1 N1 2.038(3) .
Co1 N1 2.038(3) 2
O1 C7 1.190(5) .
N1 C1 1.327(4) .
N1 C5 1.342(3) .
N2 C7 1.135(5) .
C1 C2 1.365(4) .
C1 H1 0.9300 .
C2 C3 1.387(4) .
C2 H2 0.9300 .
C3 C4 1.364(4) .
C3 C6 1.501(4) .
C4 C5 1.363(4) .
C4 H4 0.9300 .
C5 H5 0.9300 .
C6 C6 1.528(6) 7_566
C6 H62 0.9700 .
C6 H61 0.9700 .

loop_
_geom_torsion_atom_site_label_1
_geom_torsion_atom_site_label_2
_geom_torsion_atom_site_label_3
_geom_torsion_atom_site_label_4
_geom_torsion
_geom_torsion_site_symmetry_1
_geom_torsion_site_symmetry_4
N2 Co1 N1 C1 165.1(3) 2 .
N2 Co1 N1 C1 30.1(3) . .
N1 Co1 N1 C1 -81.7(2) 2 .
N2 Co1 N1 C5 -18.6(3) 2 .
N2 Co1 N1 C5 -153.6(2) . .
N1 Co1 N1 C5 94.6(2) 2 .
N2 Co1 N2 C7 29.1(18) 2 .
N1 Co1 N2 C7 149.3(18) . .
N1 Co1 N2 C7 -92.1(18) 2 .
C5 N1 C1 C2 -2.3(5) . .
Co1 N1 C1 C2 174.2(2) . .
N1 C1 C2 C3 1.0(5) . .
C1 C2 C3 C4 1.3(5) . .
C1 C2 C3 C6 179.5(3) . .
C2 C3 C4 C5 -2.3(5) . .
C6 C3 C4 C5 179.5(3) . .
C1 N1 C5 C4 1.3(5) . .
Co1 N1 C5 C4 -175.2(3) . .
C3 C4 C5 N1 1.0(6) . .
C4 C3 C6 C6 98.3(4) . 7_566
C2 C3 C6 C6 -79.8(4) . 7_566
